data_7712458
loop_
_publ_author_name
'Kitase, Kosuke'
'Akahoshi, Daisuke'
'Kitazawa, Takafumi'

_publ_section_title
;
 Guest-triggered "Soma-Iwamoto-type" penetration complex
 {Fe(4-methoxypyrimidine)<sub>2</sub>[M(CN)<sub>2</sub>]<sub>2</sub>}&#xb7;Guest
 (M = Ag, Au).
;
_journal_issue 9
_journal_name_full 'Dalton transactions (Cambridge, England : 2003)'
_journal_page_first 2571
_journal_page_last 2579
_journal_paper_doi 10.1039/d2dt03716e
_journal_volume 52
_journal_year 2023
_chemical_formula_sum 'C61 H54 Ag8 Fe4 N34 O9'
_chemical_formula_weight 2493.74
_space_group_crystal_system monoclinic
_space_group_IT_number 14
_space_group_name_Hall '-P 2ybc'
_space_group_name_H-M_alt 'P 1 21/c 1'
_atom_sites_solution_hydrogens geom
_audit_creation_method SHELXL-2017/1
_audit_update_record
;
2022-07-20 deposited with the CCDC.	2023-01-23 downloaded from the CCDC.
;
_cell_angle_alpha 90
_cell_angle_beta 111.301(3)
_cell_angle_gamma 90
_cell_formula_units_Z 4
_cell_length_a 15.588(3)
_cell_length_b 28.221(5)
_cell_length_c 21.120(4)
_cell_measurement_reflns_used 5903
_cell_measurement_temperature 190(2)
_cell_measurement_theta_max 29.99
_cell_measurement_theta_min 2.40
_cell_volume 8656(3)
_computing_cell_refinement 'Bruker SAINT'
_computing_data_collection 'Bruker APEX2'
_computing_data_reduction 'Bruker SAINT'
_computing_molecular_graphics 'Bruker SHELXTL'
_computing_publication_material 'Bruker SHELXTL'
_computing_structure_refinement 'SHELXL-2017/1 (Sheldrick, 2017)'
_computing_structure_solution 'SHELXS-97 (Sheldrick 2008)'
_diffrn_ambient_temperature 190(2)
_diffrn_detector_area_resol_mean 8.336
_diffrn_measured_fraction_theta_full 0.985
_diffrn_measured_fraction_theta_max 0.842
_diffrn_measurement_device_type 'Bruker APEX-II CCD'
_diffrn_measurement_method '\f and \w scans'
_diffrn_radiation_type MoK\a
_diffrn_radiation_wavelength 0.71073
_diffrn_reflns_av_unetI/netI 0.0867
_diffrn_reflns_Laue_measured_fraction_full 0.985
_diffrn_reflns_Laue_measured_fraction_max 0.842
_diffrn_reflns_limit_h_max 22
_diffrn_reflns_limit_h_min -22
_diffrn_reflns_limit_k_max 39
_diffrn_reflns_limit_k_min 0
_diffrn_reflns_limit_l_max 29
_diffrn_reflns_limit_l_min -30
_diffrn_reflns_number 34874
_diffrn_reflns_point_group_measured_fraction_full 0.985
_diffrn_reflns_point_group_measured_fraction_max 0.842
_diffrn_reflns_theta_full 25.242
_diffrn_reflns_theta_max 30.822
_diffrn_reflns_theta_min 1.262
_exptl_absorpt_coefficient_mu 2.483
_exptl_absorpt_correction_T_max 0.54
_exptl_absorpt_correction_T_min 0.40
_exptl_absorpt_correction_type multi-scan
_exptl_absorpt_process_details 'TWINABS - Bruker AXS scaling for twinned crystals - Version 2012/1'
_exptl_crystal_colour purple
_exptl_crystal_density_diffrn 1.914
_exptl_crystal_description Block
_exptl_crystal_F_000 4840
_exptl_crystal_preparation 'Magnetic properties'
_exptl_crystal_size_max 0.400
_exptl_crystal_size_mid 0.290
_exptl_crystal_size_min 0.280
_refine_diff_density_max 1.545
_refine_diff_density_min -1.506
_refine_diff_density_rms 0.199
_refine_ls_extinction_method none
_refine_ls_goodness_of_fit_ref 1.021
_refine_ls_hydrogen_treatment constr
_refine_ls_matrix_type full
_refine_ls_number_parameters 1058
_refine_ls_number_reflns 34874
_refine_ls_number_restraints 0
_refine_ls_restrained_S_all 1.021
_refine_ls_R_factor_all 0.1113
_refine_ls_R_factor_gt 0.0602
_refine_ls_shift/su_max 0.001
_refine_ls_shift/su_mean 0.000
_refine_ls_structure_factor_coef Fsqd
_refine_ls_weighting_details 'w=1/[\s^2^(Fo^2^)+(0.1000P)^2^+0.7432P] where P=(Fo^2^+2Fc^2^)/3'
_refine_ls_weighting_scheme calc
_refine_ls_wR_factor_gt 0.1513
_refine_ls_wR_factor_ref 0.1856
_reflns_Friedel_coverage 0.000
_reflns_number_gt 23252
_reflns_number_total 34874
_reflns_threshold_expression 'I > 2\s(I)'
_cod_data_source_file d2dt03716e2.cif
_cod_data_source_block test_1_a_CCDC1
_cod_depositor_comments
;
The following automatic conversions were performed:

data item '_exptl_absorpt_correction_type' value 'Multi-Scan' was
changed to 'multi-scan' in accordance with the
/home/data/users/saulius/crontab/automatic-downloads/rss-feeds/RSC/lib/dictionaries/cif_core.dic
dictionary named 'cif_core.dic' version 2.4.2 last updated on
2011-04-26.

Automatic conversion script
Id: cif_fix_values 7556 2019-12-06 15:28:31Z antanas 
;
_cod_original_sg_symbol_H-M 'P 21/c'
_cod_database_code 7712458
_shelx_shelxl_version_number 2017/1
_shelx_space_group_comment
; 
The symmetry employed for this shelxl refinement is uniquely defined 
by the following loop, which should always be used as a source of 
symmetry information in preference to the above space-group names. 
They are only intended as comments. 
;
_shelx_estimated_absorpt_t_min 0.437
_shelx_estimated_absorpt_t_max 0.543

loop_
_space_group_symop_operation_xyz
'x, y, z'
'-x, y+1/2, -z+1/2'
'-x, -y, -z'
'x, -y-1/2, z-1/2'

loop_
_atom_site_label
_atom_site_type_symbol
_atom_site_fract_x
_atom_site_fract_y
_atom_site_fract_z
_atom_site_U_iso_or_equiv
_atom_site_adp_type
_atom_site_occupancy
_atom_site_site_symmetry_order
_atom_site_calc_flag
_atom_site_refinement_flags_posn
_atom_site_refinement_flags_adp
_atom_site_refinement_flags_occupancy
_atom_site_disorder_assembly
_atom_site_disorder_group
Ag1 Ag 1.25688(5) 0.62945(3) 0.85859(5) 0.0324(2) Uani 1 1 d . . . . .
Ag2 Ag 0.74789(5) 0.37234(2) 0.60831(5) 0.0297(2) Uani 1 1 d . . . . .
Ag3 Ag 0.71719(5) 0.62877(2) 0.65281(5) 0.02710(19) Uani 1 1 d . . . . .
Ag4 Ag 0.24924(5) 0.12722(2) 0.36382(4) 0.0266(2) Uani 1 1 d . . . . .
Ag5 Ag 0.75734(6) 0.12181(2) 0.49624(5) 0.0291(2) Uani 1 1 d . . . . .
Ag6 Ag 0.26138(5) 0.12936(3) 0.51148(5) 0.0285(2) Uani 1 1 d . . . . .
Ag7 Ag 0.24736(5) 0.37731(2) 0.47735(5) 0.0295(2) Uani 1 1 d . . . . .
Ag8 Ag 0.72143(5) 0.38026(2) 0.45509(5) 0.0296(2) Uani 1 1 d . . . . .
C1 C 1.1466(6) 0.5847(3) 0.8171(6) 0.029(2) Uani 1 1 d . . . . .
C2 C 1.3677(6) 0.6730(3) 0.9031(5) 0.021(2) Uani 1 1 d . . . . .
C3 C 0.8503(6) 0.4205(3) 0.6585(6) 0.024(2) Uani 1 1 d . . . . .
C4 C 0.6468(7) 0.3222(3) 0.5700(6) 0.029(2) Uani 1 1 d . . . . .
C5 C 0.8282(6) 0.5815(3) 0.6916(5) 0.024(2) Uani 1 1 d . . . . .
C6 C 0.6230(6) 0.6801(3) 0.5978(5) 0.024(2) Uani 1 1 d . . . . .
C7 C 0.3501(6) 0.1740(3) 0.4190(5) 0.021(2) Uani 1 1 d . . . . .
C8 C 0.1506(6) 0.0770(3) 0.3130(6) 0.027(2) Uani 1 1 d . . . . .
C9 C 0.6594(6) 0.0752(3) 0.5028(6) 0.026(2) Uani 1 1 d . . . . .
C10 C 0.8487(6) 0.1699(3) 0.4853(6) 0.025(2) Uani 1 1 d . . . . .
C11 C 0.3658(7) 0.0793(3) 0.5239(6) 0.028(2) Uani 1 1 d . . . . .
C12 C 0.1517(6) 0.1756(4) 0.4927(6) 0.029(2) Uani 1 1 d . . . . .
C13 C 0.1329(6) 0.3353(3) 0.4626(6) 0.027(2) Uani 1 1 d . . . . .
C14 C 0.3575(6) 0.4232(3) 0.4962(6) 0.023(2) Uani 1 1 d . . . . .
C15 C 0.6344(6) 0.4286(3) 0.4746(5) 0.024(2) Uani 1 1 d . . . . .
C16 C 0.8196(6) 0.3324(3) 0.4525(5) 0.022(2) Uani 1 1 d . . . . .
C17 C 0.9283(7) 0.5234(4) 0.8679(6) 0.029(3) Uani 1 1 d . . . . .
H17 H 0.936251 0.554779 0.854780 0.035 Uiso 1 1 calc R U . . .
C18 C 0.9384(7) 0.4452(3) 0.8523(6) 0.026(2) Uani 1 1 d . . . . .
H18 H 0.952151 0.419271 0.828940 0.032 Uiso 1 1 calc R U . . .
C19 C 0.9111(7) 0.4362(4) 0.9070(6) 0.035(3) Uani 1 1 d . . . . .
H19 H 0.905838 0.404782 0.921283 0.042 Uiso 1 1 calc R U . . .
C20 C 0.8919(6) 0.4747(4) 0.9395(6) 0.030(3) Uani 1 1 d . . . . .
C21 C 0.8406(7) 0.5067(4) 1.0253(6) 0.037(3) Uani 1 1 d . . . . .
H21A H 0.888002 0.531322 1.034886 0.055 Uiso 1 1 calc R U . . .
H21B H 0.835109 0.496367 1.068003 0.055 Uiso 1 1 calc R U . . .
H21C H 0.781427 0.519578 0.995154 0.055 Uiso 1 1 calc R U . . .
C22 C 1.0698(7) 0.4828(4) 0.6318(6) 0.032(3) Uani 1 1 d . . . . .
H22 H 1.070434 0.451955 0.649893 0.038 Uiso 1 1 calc R U . . .
C23 C 1.0323(7) 0.5594(3) 0.6307(6) 0.031(3) Uani 1 1 d . . . A 1
H23 H 1.007783 0.585146 0.647620 0.037 Uiso 1 1 calc R U . A 1
C24 C 1.0621(7) 0.5674(4) 0.5782(6) 0.033(3) Uani 1 1 d . . . A 1
H24 H 1.057732 0.597601 0.557393 0.040 Uiso 1 1 calc R U . A 1
C25 C 1.0990(7) 0.5285(4) 0.5577(6) 0.033(3) Uani 1 1 d . . . . .
C26 C 1.1736(7) 0.4975(3) 0.4875(7) 0.041(3) Uani 1 1 d . . . B 1
H26A H 1.234241 0.492660 0.523061 0.062 Uiso 1 1 calc R U . B 1
H26B H 1.181120 0.504388 0.444306 0.062 Uiso 1 1 calc R U . B 1
H26C H 1.136357 0.468855 0.482701 0.062 Uiso 1 1 calc R U . B 1
C27 C 0.4832(6) 0.2641(4) 0.6318(6) 0.028(2) Uani 1 1 d . . . C 1
H27 H 0.548440 0.262759 0.646880 0.034 Uiso 1 1 calc R U . C 1
C28 C 0.3446(6) 0.2605(3) 0.5444(6) 0.024(2) Uani 1 1 d . . . C 1
H28 H 0.308850 0.257129 0.497444 0.029 Uiso 1 1 calc R U . C 1
C29 C 0.2999(6) 0.2674(4) 0.5901(6) 0.034(3) Uani 1 1 d . . . C 1
H29 H 0.234702 0.268666 0.575691 0.041 Uiso 1 1 calc R U . C 1
C30 C 0.3557(7) 0.2721(4) 0.6572(6) 0.032(3) Uani 1 1 d . . . C 1
C31 C 0.3714(8) 0.2820(6) 0.7732(7) 0.064(4) Uani 1 1 d . . . D 1
H31A H 0.424231 0.260602 0.783585 0.096 Uiso 1 1 calc R U . D 1
H31B H 0.335740 0.273806 0.801422 0.096 Uiso 1 1 calc R U . D 1
H31C H 0.393317 0.314763 0.782522 0.096 Uiso 1 1 calc R U . D 1
C32 C 0.5725(6) 0.1869(3) 0.4152(5) 0.023(2) Uani 1 1 d . . . E 1
H32 H 0.551068 0.162459 0.436590 0.028 Uiso 1 1 calc R U . E 1
C33 C 0.5983(6) 0.2649(4) 0.4035(6) 0.032(3) Uani 1 1 d . . . E 1
H33 H 0.595653 0.297087 0.415972 0.038 Uiso 1 1 calc R U . E 1
C34 C 0.6366(7) 0.2548(4) 0.3559(7) 0.040(3) Uani 1 1 d . . . E 1
H34 H 0.659739 0.278787 0.334934 0.048 Uiso 1 1 calc R U . E 1
C35 C 0.6395(7) 0.2069(4) 0.3405(6) 0.034(3) Uani 1 1 d . . . E 1
C36 C 0.6749(10) 0.1477(4) 0.2746(8) 0.077(5) Uani 1 1 d . . . F 1
H36A H 0.706789 0.129018 0.315545 0.116 Uiso 1 1 calc R U . F 1
H36B H 0.706749 0.144047 0.242470 0.116 Uiso 1 1 calc R U . F 1
H36C H 0.611340 0.136486 0.253429 0.116 Uiso 1 1 calc R U . F 1
C37 C 1.0614(7) 0.2344(4) 0.6218(6) 0.033(3) Uani 1 1 d . . . G 1
H37 H 1.054583 0.203273 0.603330 0.040 Uiso 1 1 calc R U . G 1
C38 C 1.0496(7) 0.3140(4) 0.6044(6) 0.032(3) Uani 1 1 d . . . H 1
H38 H 1.034266 0.340606 0.574821 0.039 Uiso 1 1 calc R U . H 1
C39 C 1.0834(7) 0.3212(4) 0.6729(6) 0.034(3) Uani 1 1 d . . . H 1
H39 H 1.091908 0.352374 0.691208 0.041 Uiso 1 1 calc R U . H 1
C40 C 1.1051(6) 0.2816(4) 0.7156(5) 0.027(2) Uani 1 1 d . . . H 1
C41 C 1.1527(8) 0.2471(4) 0.8270(7) 0.047(3) Uani 1 1 d . . . I 1
H41A H 1.093878 0.231485 0.820296 0.071 Uiso 1 1 calc R U . I 1
H41B H 1.181027 0.257480 0.874383 0.071 Uiso 1 1 calc R U . I 1
H41C H 1.193899 0.224704 0.816635 0.071 Uiso 1 1 calc R U . I 1
C42 C 0.8950(7) 0.2725(3) 0.3091(6) 0.027(2) Uani 1 1 d . . . J 1
H42 H 0.883818 0.302592 0.324832 0.032 Uiso 1 1 calc R U . J 1
C43 C 0.9427(7) 0.1964(3) 0.3323(6) 0.031(3) Uani 1 1 d . . . . .
H43 H 0.965836 0.171340 0.364032 0.037 Uiso 1 1 calc R U . . .
C44 C 0.9215(7) 0.1875(4) 0.2651(6) 0.034(3) Uani 1 1 d . . . . .
H44 H 0.930814 0.157212 0.249174 0.041 Uiso 1 1 calc R U . . .
C45 C 0.8852(6) 0.2254(3) 0.2205(5) 0.024(2) Uani 1 1 d . . . . .
C46 C 0.8294(7) 0.2554(3) 0.1068(6) 0.034(3) Uani 1 1 d . . . . .
H46A H 0.768780 0.264133 0.107239 0.051 Uiso 1 1 calc R U . . .
H46B H 0.823379 0.245539 0.060930 0.051 Uiso 1 1 calc R U . . .
H46C H 0.870805 0.282798 0.120543 0.051 Uiso 1 1 calc R U . . .
C47 C 0.5132(6) 0.4884(3) 0.6447(5) 0.023(2) Uani 1 1 d . . . . .
H47 H 0.447931 0.488731 0.624267 0.028 Uiso 1 1 calc R U . . .
C48 C 0.6535(6) 0.4913(3) 0.6325(5) 0.023(2) Uani 1 1 d . . . . .
H48 H 0.690247 0.493792 0.605313 0.027 Uiso 1 1 calc R U . . .
C49 C 0.6957(6) 0.4872(4) 0.7016(6) 0.029(2) Uani 1 1 d . . . . .
H49 H 0.760870 0.485989 0.722636 0.034 Uiso 1 1 calc R U . . .
C50 C 0.6388(7) 0.4848(4) 0.7404(6) 0.028(3) Uani 1 1 d . . . . .
C51 C 0.6221(8) 0.4809(6) 0.8479(7) 0.070(5) Uani 1 1 d . . . . .
H51A H 0.583400 0.509341 0.838772 0.105 Uiso 1 1 calc R U . . .
H51B H 0.660804 0.479820 0.896302 0.105 Uiso 1 1 calc R U . . .
H51C H 0.582833 0.452667 0.836019 0.105 Uiso 1 1 calc R U . . .
C52 C 0.5779(6) -0.0580(4) 0.6330(6) 0.029(2) Uani 1 1 d . . . . .
H52 H 0.554266 -0.082840 0.601060 0.035 Uiso 1 1 calc R U . . .
C53 C 0.6046(7) 0.0193(4) 0.6554(6) 0.037(3) Uani 1 1 d . . . . .
H53 H 0.599752 0.051301 0.640410 0.045 Uiso 1 1 calc R U . . .
C54 C 0.6455(9) 0.0114(4) 0.7218(8) 0.054(4) Uani 1 1 d . . . . .
H54 H 0.671174 0.036323 0.753256 0.064 Uiso 1 1 calc R U . . .
C55 C 0.6480(8) -0.0354(5) 0.7419(6) 0.043(3) Uani 1 1 d . . . . .
C56 C 0.6940(12) -0.0918(6) 0.8261(8) 0.102(6) Uani 1 1 d . . . . .
H56A H 0.633535 -0.103267 0.823670 0.153 Uiso 1 1 calc R U . . .
H56B H 0.738502 -0.095662 0.872510 0.153 Uiso 1 1 calc R U . . .
H56C H 0.714376 -0.110122 0.794675 0.153 Uiso 1 1 calc R U . . .
C57 C 0.4950(8) 0.3864(4) 0.3197(7) 0.046(3) Uani 1 1 d . . . . .
H57 H 0.497397 0.396029 0.363431 0.055 Uiso 1 1 calc R U . . .
C58 C 0.5703(10) 0.3655(4) 0.2514(8) 0.053(4) Uani 1 1 d . . . . .
H58 H 0.626524 0.360086 0.244588 0.063 Uiso 1 1 calc R U . . .
C59 C 0.4895(10) 0.3584(4) 0.1974(8) 0.061(4) Uani 1 1 d . . . . .
H59 H 0.488345 0.348795 0.153989 0.073 Uiso 1 1 calc R U . . .
C60 C 0.4069(9) 0.3666(4) 0.2107(7) 0.047(3) Uani 1 1 d . . . . .
C61 C 0.2396(10) 0.3712(6) 0.1727(8) 0.109(7) Uani 1 1 d . . . . .
H61A H 0.229327 0.347687 0.203350 0.163 Uiso 1 1 calc R U . . .
H61B H 0.187071 0.371308 0.129561 0.163 Uiso 1 1 calc R U . . .
H61C H 0.246366 0.402684 0.193641 0.163 Uiso 1 1 calc R U . . .
Fe1 Fe 0.99290(8) 0.50352(4) 0.74589(7) 0.0169(3) Uani 1 1 d . . . . .
Fe2 Fe 0.50080(9) 0.24570(4) 0.49923(7) 0.0146(3) Uani 1 1 d . . . . .
Fe3 Fe 0.98390(8) 0.25467(4) 0.46642(8) 0.0181(3) Uani 1 1 d . . . . .
Fe4 Fe 0.500000 0.500000 0.500000 0.0136(4) Uani 1 2 d S . P . .
Fe5 Fe 0.500000 0.000000 0.500000 0.0162(4) Uani 1 2 d S . P . .
N1 N 1.0881(5) 0.5576(3) 0.7985(5) 0.031(2) Uani 1 1 d . . . . .
N2 N 1.4217(5) 0.6987(3) 0.9379(4) 0.0185(17) Uani 1 1 d . . . . .
N3 N 0.9024(5) 0.4484(3) 0.6887(5) 0.0216(18) Uani 1 1 d . . . . .
N4 N 0.5926(5) 0.2936(3) 0.5439(4) 0.0206(18) Uani 1 1 d . . . . .
N5 N 0.8865(5) 0.5554(3) 0.7083(5) 0.024(2) Uani 1 1 d . . . . .
N6 N 0.5744(5) 0.7068(3) 0.5623(4) 0.0188(17) Uani 1 1 d . . . . .
N7 N 0.4071(5) 0.1989(3) 0.4517(4) 0.0200(18) Uani 1 1 d . . . . .
N8 N 0.0971(5) 0.0500(3) 0.2869(5) 0.024(2) Uani 1 1 d . . . . .
N9 N 0.6028(5) 0.0501(3) 0.5044(5) 0.024(2) Uani 1 1 d . . . . .
N10 N 0.8975(5) 0.1979(3) 0.4780(5) 0.028(2) Uani 1 1 d . . . . .
N11 N 0.4200(5) 0.0533(3) 0.5233(5) 0.025(2) Uani 1 1 d . . . . .
N12 N 0.0930(5) 0.2031(3) 0.4819(5) 0.027(2) Uani 1 1 d . . . . .
N13 N 0.0741(5) 0.3102(3) 0.4567(5) 0.028(2) Uani 1 1 d . . . . .
N14 N 0.4123(5) 0.4509(3) 0.4981(4) 0.0185(18) Uani 1 1 d . . . . .
N15 N 0.5840(5) 0.4539(3) 0.4853(4) 0.0185(17) Uani 1 1 d . . . . .
N16 N 0.8755(5) 0.3055(3) 0.4530(5) 0.0230(19) Uani 1 1 d . . . . .
N17 N 0.9457(5) 0.4893(3) 0.8319(5) 0.0220(19) Uani 1 1 d . . . . .
N18 N 0.9007(6) 0.5195(3) 0.9210(5) 0.030(2) Uani 1 1 d . . . . .
N19 N 1.0363(5) 0.5165(3) 0.6594(4) 0.0228(19) Uani 1 1 d . . . . .
N20 N 1.1022(6) 0.4860(3) 0.5831(5) 0.032(2) Uani 1 1 d . . . . .
N21 N 0.4373(5) 0.2584(3) 0.5651(5) 0.0223(18) Uani 1 1 d . . . . .
N22 N 0.4473(5) 0.2714(3) 0.6796(5) 0.029(2) Uani 1 1 d . . . C 1
N23 N 0.5642(5) 0.2311(3) 0.4334(5) 0.0232(19) Uani 1 1 d . . . . .
N24 N 0.6090(5) 0.1735(3) 0.3687(5) 0.035(2) Uani 1 1 d . . . E 1
N25 N 1.0372(5) 0.2695(3) 0.5772(5) 0.025(2) Uani 1 1 d . . . . .
N26 N 1.0947(6) 0.2374(3) 0.6907(5) 0.030(2) Uani 1 1 d . . . . .
N27 N 0.9316(5) 0.2404(3) 0.3556(5) 0.025(2) Uani 1 1 d . . . . .
N28 N 0.8715(6) 0.2679(3) 0.2418(5) 0.034(2) Uani 1 1 d . . . . .
N29 N 0.5598(5) 0.4920(2) 0.6018(4) 0.0183(18) Uani 1 1 d . . . . .
N30 N 0.5474(5) 0.4846(3) 0.7105(5) 0.029(2) Uani 1 1 d . . . . .
N31 N 0.5699(5) -0.0142(3) 0.6080(5) 0.027(2) Uani 1 1 d . . . . .
N32 N 0.6159(6) -0.0706(3) 0.6986(5) 0.036(2) Uani 1 1 d . . . . .
N33 N 0.5745(7) 0.3793(3) 0.3123(6) 0.048(3) Uani 1 1 d . . . . .
N34 N 0.4087(7) 0.3813(3) 0.2701(5) 0.039(3) Uani 1 1 d . . . . .
O1 O 0.8658(5) 0.4669(2) 0.9929(4) 0.0367(19) Uani 1 1 d . . . . .
O2 O 1.1289(5) 0.5363(3) 0.5055(5) 0.042(2) Uani 1 1 d . . . . .
O3 O 0.3138(5) 0.2775(3) 0.7022(4) 0.046(2) Uani 1 1 d . . . . .
O4 O 0.6749(6) 0.1974(3) 0.2928(5) 0.059(3) Uani 1 1 d . . . . .
O5 O 1.1369(5) 0.2881(3) 0.7820(4) 0.040(2) Uani 1 1 d . . . . .
O6 O 0.8670(5) 0.2167(2) 0.1539(4) 0.0328(18) Uani 1 1 d . . . . .
O7 O 0.6808(5) 0.4822(3) 0.8071(4) 0.042(2) Uani 1 1 d . . . . .
O8 O 0.6878(7) -0.0445(3) 0.8083(5) 0.068(3) Uani 1 1 d . . . . .
O9 O 0.3253(7) 0.3590(4) 0.1601(5) 0.064(3) Uani 1 1 d . . . . .

loop_
_atom_site_aniso_label
_atom_site_aniso_U_11
_atom_site_aniso_U_22
_atom_site_aniso_U_33
_atom_site_aniso_U_23
_atom_site_aniso_U_13
_atom_site_aniso_U_12
Ag1 0.0302(4) 0.0322(5) 0.0363(6) -0.0148(4) 0.0138(4) -0.0164(3)
Ag2 0.0305(4) 0.0245(4) 0.0317(5) -0.0076(4) 0.0084(4) -0.0137(3)
Ag3 0.0279(4) 0.0245(4) 0.0278(5) 0.0055(3) 0.0088(4) 0.0109(3)
Ag4 0.0266(4) 0.0259(4) 0.0265(5) -0.0074(3) 0.0086(4) -0.0120(3)
Ag5 0.0304(4) 0.0246(4) 0.0405(6) -0.0013(4) 0.0226(4) -0.0091(3)
Ag6 0.0319(4) 0.0257(4) 0.0332(6) 0.0024(4) 0.0181(4) 0.0116(3)
Ag7 0.0299(4) 0.0267(4) 0.0381(5) -0.0053(4) 0.0198(4) -0.0149(3)
Ag8 0.0282(4) 0.0221(4) 0.0471(6) -0.0037(4) 0.0242(4) 0.0060(3)
C1 0.032(5) 0.022(5) 0.024(6) -0.001(5) -0.001(5) -0.009(4)
C2 0.025(5) 0.014(5) 0.028(6) -0.003(4) 0.013(4) -0.007(4)
C3 0.026(5) 0.014(5) 0.027(6) -0.001(5) 0.006(4) -0.003(4)
C4 0.027(5) 0.028(6) 0.029(7) -0.005(5) 0.009(5) -0.006(4)
C5 0.031(5) 0.020(5) 0.023(6) 0.003(5) 0.010(5) 0.001(4)
C6 0.026(5) 0.024(6) 0.024(6) -0.006(5) 0.012(5) 0.000(4)
C7 0.024(5) 0.020(5) 0.021(6) 0.002(5) 0.010(4) -0.001(4)
C8 0.029(5) 0.026(6) 0.025(6) -0.005(5) 0.011(5) -0.003(4)
C9 0.033(5) 0.021(5) 0.034(7) 0.002(5) 0.023(5) 0.004(4)
C10 0.030(5) 0.028(6) 0.025(6) -0.006(5) 0.019(5) -0.001(4)
C11 0.034(6) 0.024(6) 0.031(7) 0.011(5) 0.019(5) 0.006(4)
C12 0.028(5) 0.035(6) 0.030(7) -0.002(5) 0.016(5) 0.000(4)
C13 0.031(5) 0.020(5) 0.032(7) -0.004(5) 0.015(5) -0.008(4)
C14 0.023(5) 0.022(5) 0.025(6) -0.008(5) 0.009(4) -0.006(4)
C15 0.024(5) 0.026(6) 0.023(6) -0.002(5) 0.012(4) 0.003(4)
C16 0.028(5) 0.014(5) 0.030(6) 0.009(4) 0.017(4) 0.003(4)
C17 0.039(6) 0.018(6) 0.032(7) 0.011(5) 0.014(5) 0.005(4)
C18 0.037(6) 0.019(6) 0.026(6) -0.007(5) 0.014(5) 0.002(4)
C19 0.054(7) 0.020(6) 0.045(8) 0.003(5) 0.033(6) 0.000(5)
C20 0.029(5) 0.037(6) 0.026(7) 0.003(5) 0.012(5) -0.008(4)
C21 0.038(6) 0.044(7) 0.033(7) -0.013(6) 0.019(5) -0.006(5)
C22 0.044(7) 0.018(6) 0.037(8) 0.001(5) 0.020(6) 0.001(5)
C23 0.033(6) 0.016(5) 0.049(8) 0.005(5) 0.022(5) 0.002(4)
C24 0.042(6) 0.021(6) 0.044(8) 0.012(5) 0.024(6) 0.005(4)
C25 0.029(5) 0.036(7) 0.040(8) -0.005(6) 0.020(5) 0.000(4)
C26 0.043(6) 0.041(7) 0.052(9) 0.001(6) 0.032(6) -0.004(5)
C27 0.022(5) 0.038(6) 0.025(6) -0.004(5) 0.008(4) 0.009(4)
C28 0.022(4) 0.027(5) 0.022(6) 0.001(5) 0.007(4) 0.000(4)
C29 0.018(5) 0.053(7) 0.029(7) -0.003(6) 0.005(4) 0.005(4)
C30 0.033(6) 0.031(6) 0.036(7) -0.001(6) 0.017(5) 0.002(4)
C31 0.051(8) 0.127(13) 0.018(7) -0.014(9) 0.015(6) -0.001(8)
C32 0.022(5) 0.020(5) 0.025(6) 0.000(5) 0.007(4) -0.001(4)
C33 0.036(6) 0.030(6) 0.025(6) 0.005(5) 0.005(5) -0.009(4)
C34 0.038(6) 0.038(7) 0.048(8) 0.009(6) 0.020(6) -0.013(5)
C35 0.031(6) 0.035(7) 0.041(8) 0.001(6) 0.017(5) 0.003(5)
C36 0.128(14) 0.065(10) 0.079(13) -0.019(9) 0.086(12) 0.007(9)
C37 0.032(6) 0.030(6) 0.040(8) 0.002(6) 0.016(6) 0.003(4)
C38 0.045(6) 0.024(6) 0.032(7) 0.002(5) 0.019(6) -0.002(4)
C39 0.051(7) 0.023(6) 0.025(6) -0.005(5) 0.010(5) -0.002(5)
C40 0.023(5) 0.042(7) 0.019(6) -0.007(5) 0.013(4) -0.004(4)
C41 0.058(8) 0.049(8) 0.035(8) 0.009(7) 0.017(6) -0.002(6)
C42 0.035(6) 0.016(5) 0.030(7) -0.003(5) 0.013(5) 0.005(4)
C43 0.039(6) 0.017(6) 0.036(7) 0.001(5) 0.012(6) -0.004(4)
C44 0.054(7) 0.021(6) 0.024(7) -0.007(5) 0.010(6) 0.002(5)
C45 0.029(5) 0.024(5) 0.019(6) 0.000(5) 0.009(4) -0.001(4)
C46 0.040(6) 0.040(7) 0.025(6) 0.011(5) 0.015(5) 0.007(5)
C47 0.030(6) 0.023(5) 0.024(6) -0.006(4) 0.018(5) -0.001(4)
C48 0.020(4) 0.024(5) 0.027(6) 0.000(5) 0.011(4) -0.001(4)
C49 0.019(5) 0.042(6) 0.029(7) 0.000(5) 0.013(4) -0.004(4)
C50 0.030(5) 0.029(6) 0.030(7) 0.002(5) 0.017(5) -0.004(4)
C51 0.050(8) 0.152(15) 0.015(7) 0.009(9) 0.019(6) -0.004(8)
C52 0.023(5) 0.034(6) 0.028(7) -0.005(5) 0.007(5) 0.006(4)
C53 0.054(7) 0.022(6) 0.035(8) -0.009(6) 0.015(6) -0.004(5)
C54 0.071(9) 0.030(7) 0.053(10) -0.006(7) 0.015(8) -0.009(6)
C55 0.049(7) 0.050(8) 0.023(7) 0.000(6) 0.005(6) 0.008(6)
C56 0.161(18) 0.097(14) 0.036(10) 0.013(11) 0.022(12) 0.031(12)
C57 0.052(7) 0.042(7) 0.048(9) 0.000(6) 0.024(7) -0.004(6)
C58 0.058(9) 0.057(9) 0.058(11) 0.010(8) 0.038(8) 0.017(6)
C59 0.077(10) 0.067(9) 0.057(11) -0.005(8) 0.048(9) 0.003(8)
C60 0.066(9) 0.038(7) 0.033(8) -0.005(6) 0.014(7) -0.018(6)
C61 0.059(10) 0.24(2) 0.034(9) -0.039(13) 0.026(8) -0.036(12)
Fe1 0.0149(6) 0.0131(7) 0.0207(8) 0.0016(6) 0.0039(6) -0.0005(5)
Fe2 0.0122(6) 0.0119(7) 0.0192(8) -0.0002(6) 0.0051(6) -0.0001(5)
Fe3 0.0185(6) 0.0138(7) 0.0271(8) -0.0024(6) 0.0145(6) -0.0024(5)
Fe4 0.0138(8) 0.0114(9) 0.0194(11) -0.0035(8) 0.0107(9) -0.0024(8)
Fe5 0.0163(8) 0.0112(9) 0.0255(12) 0.0028(8) 0.0127(10) 0.0014(8)
N1 0.030(4) 0.023(5) 0.039(6) 0.000(5) 0.010(4) -0.007(3)
N2 0.024(4) 0.018(4) 0.015(5) 0.003(4) 0.009(4) 0.005(3)
N3 0.023(4) 0.015(4) 0.026(5) 0.002(4) 0.008(4) -0.003(3)
N4 0.022(4) 0.015(4) 0.025(5) -0.001(4) 0.009(4) -0.002(3)
N5 0.020(4) 0.020(4) 0.032(6) 0.006(4) 0.009(4) 0.007(3)
N6 0.023(4) 0.016(4) 0.017(5) 0.005(4) 0.007(4) 0.002(3)
N7 0.021(4) 0.019(4) 0.024(5) 0.002(4) 0.013(4) 0.000(3)
N8 0.022(4) 0.018(4) 0.030(6) -0.004(4) 0.007(4) -0.007(3)
N9 0.025(4) 0.026(5) 0.028(5) -0.002(4) 0.018(4) -0.003(3)
N10 0.032(5) 0.032(5) 0.030(6) 0.000(4) 0.021(4) 0.002(4)
N11 0.028(4) 0.017(4) 0.036(6) 0.008(4) 0.019(4) 0.008(3)
N12 0.028(4) 0.022(5) 0.034(6) 0.002(4) 0.016(4) 0.002(3)
N13 0.031(4) 0.026(5) 0.033(6) -0.002(4) 0.017(4) -0.004(3)
N14 0.020(4) 0.018(4) 0.018(5) -0.006(4) 0.009(3) -0.003(3)
N15 0.023(4) 0.020(4) 0.017(5) -0.001(4) 0.012(4) -0.004(3)
N16 0.023(4) 0.020(4) 0.032(6) -0.001(4) 0.018(4) 0.000(3)
N17 0.025(4) 0.025(5) 0.019(5) 0.007(4) 0.012(4) 0.003(3)
N18 0.043(5) 0.022(5) 0.024(5) 0.003(4) 0.013(4) 0.006(4)
N19 0.027(4) 0.022(5) 0.019(5) 0.007(4) 0.008(4) -0.002(3)
N20 0.043(5) 0.024(5) 0.036(6) 0.004(5) 0.022(5) 0.006(4)
N21 0.026(4) 0.017(4) 0.024(5) 0.001(4) 0.010(4) -0.001(3)
N22 0.025(4) 0.036(5) 0.026(5) -0.007(4) 0.009(4) 0.000(3)
N23 0.020(4) 0.026(5) 0.025(5) 0.003(4) 0.011(4) 0.001(3)
N24 0.029(5) 0.037(5) 0.042(6) -0.006(5) 0.018(5) 0.005(4)
N25 0.034(4) 0.013(4) 0.031(6) 0.003(4) 0.015(4) -0.002(3)
N26 0.040(5) 0.028(5) 0.026(6) -0.001(4) 0.016(4) -0.001(4)
N27 0.027(5) 0.024(5) 0.029(5) 0.000(4) 0.014(4) -0.005(3)
N28 0.046(5) 0.025(5) 0.028(6) 0.002(4) 0.010(5) 0.008(4)
N29 0.015(3) 0.015(4) 0.025(5) 0.003(4) 0.006(3) 0.002(3)
N30 0.029(4) 0.033(5) 0.027(6) 0.002(4) 0.015(4) -0.003(4)
N31 0.031(4) 0.019(4) 0.042(6) 0.001(4) 0.025(4) 0.000(3)
N32 0.040(5) 0.035(5) 0.036(6) 0.005(5) 0.016(5) 0.013(4)
N33 0.035(6) 0.058(7) 0.057(8) 0.001(6) 0.022(5) 0.004(4)
N34 0.049(6) 0.039(6) 0.031(6) -0.003(5) 0.018(5) -0.006(4)
O1 0.050(5) 0.035(4) 0.039(5) 0.005(4) 0.033(4) 0.000(3)
O2 0.048(5) 0.040(5) 0.057(6) 0.016(4) 0.041(5) 0.009(3)
O3 0.031(4) 0.085(7) 0.026(5) -0.012(5) 0.014(4) 0.000(4)
O4 0.073(6) 0.068(6) 0.061(7) -0.003(5) 0.054(6) 0.005(5)
O5 0.049(5) 0.041(5) 0.031(5) 0.002(4) 0.015(4) 0.004(4)
O6 0.048(4) 0.029(4) 0.025(5) -0.004(4) 0.017(4) 0.000(3)
O7 0.030(4) 0.075(6) 0.020(4) 0.008(4) 0.009(4) -0.002(4)
O8 0.086(7) 0.062(6) 0.033(6) 0.007(5) -0.003(5) 0.015(5)
O9 0.082(7) 0.094(7) 0.025(5) -0.002(5) 0.029(5) -0.011(6)

loop_
_atom_type_symbol
_atom_type_description
_atom_type_scat_dispersion_real
_atom_type_scat_dispersion_imag
_atom_type_scat_source
C C 0.0033 0.0016 'International Tables Vol C Tables 4.2.6.8 and 6.1.1.4'
H H 0.0000 0.0000 'International Tables Vol C Tables 4.2.6.8 and 6.1.1.4'
N N 0.0061 0.0033 'International Tables Vol C Tables 4.2.6.8 and 6.1.1.4'
O O 0.0106 0.0060 'International Tables Vol C Tables 4.2.6.8 and 6.1.1.4'
Fe Fe 0.3463 0.8444 'International Tables Vol C Tables 4.2.6.8 and 6.1.1.4'
Ag Ag -0.8971 1.1015 'International Tables Vol C Tables 4.2.6.8 and 6.1.1.4'

loop_
_geom_angle_atom_site_label_1
_geom_angle_atom_site_label_2
_geom_angle_atom_site_label_3
_geom_angle
_geom_angle_site_symmetry_1
_geom_angle_site_symmetry_3
_geom_angle_publ_flag
C2 Ag1 C1 178.0(4) . . ?
C2 Ag1 Ag5 86.6(3) . 2_756 ?
C1 Ag1 Ag5 91.6(3) . 2_756 ?
C4 Ag2 C3 173.0(4) . . ?
C4 Ag2 Ag8 81.2(3) . . ?
C3 Ag2 Ag8 105.7(3) . . ?
C6 Ag3 C5 165.9(4) . . ?
C6 Ag3 Ag7 81.7(3) . 3_666 ?
C5 Ag3 Ag7 85.5(3) . 3_666 ?
C7 Ag4 C8 176.4(4) . . ?
C7 Ag4 Ag6 70.0(3) . . ?
C8 Ag4 Ag6 107.5(3) . . ?
C10 Ag5 C9 176.8(4) . . ?
C10 Ag5 Ag1 111.2(3) . 2_746 ?
C9 Ag5 Ag1 70.3(3) . 2_746 ?
C12 Ag6 C11 175.4(4) . . ?
C12 Ag6 Ag4 94.4(3) . . ?
C11 Ag6 Ag4 82.6(3) . . ?
C13 Ag7 C14 175.3(4) . . ?
C13 Ag7 Ag3 105.4(3) . 3_666 ?
C14 Ag7 Ag3 78.2(3) . 3_666 ?
C16 Ag8 C15 170.7(4) . . ?
C16 Ag8 Ag2 99.3(3) . . ?
C15 Ag8 Ag2 71.9(3) . . ?
N1 C1 Ag1 174.7(10) . . ?
N2 C2 Ag1 165.9(9) . . ?
N3 C3 Ag2 174.7(9) . . ?
N4 C4 Ag2 174.1(10) . . ?
N5 C5 Ag3 175.7(10) . . ?
N6 C6 Ag3 172.8(9) . . ?
N7 C7 Ag4 177.5(9) . . ?
N8 C8 Ag4 178.6(10) . . ?
N9 C9 Ag5 177.5(10) . . ?
N10 C10 Ag5 177.6(9) . . ?
N11 C11 Ag6 172.6(10) . . ?
N12 C12 Ag6 176.9(9) . . ?
N13 C13 Ag7 175.6(10) . . ?
N14 C14 Ag7 170.9(10) . . ?
N15 C15 Ag8 177.3(8) . . ?
N16 C16 Ag8 178.0(9) . . ?
N17 C17 N18 128.3(10) . . ?
N17 C17 H17 115.8 . . ?
N18 C17 H17 115.8 . . ?
N17 C18 C19 121.7(10) . . ?
N17 C18 H18 119.1 . . ?
C19 C18 H18 119.1 . . ?
C20 C19 C18 117.3(10) . . ?
C20 C19 H19 121.4 . . ?
C18 C19 H19 121.4 . . ?
N18 C20 O1 119.3(10) . . ?
N18 C20 C19 122.3(10) . . ?
O1 C20 C19 118.3(10) . . ?
O1 C21 H21A 109.5 . . ?
O1 C21 H21B 109.5 . . ?
H21A C21 H21B 109.5 . . ?
O1 C21 H21C 109.5 . . ?
H21A C21 H21C 109.5 . . ?
H21B C21 H21C 109.5 . . ?
N20 C22 N19 129.0(10) . . ?
N20 C22 H22 115.5 . . ?
N19 C22 H22 115.5 . . ?
N19 C23 C24 122.7(10) . . ?
N19 C23 H23 118.6 . . ?
C24 C23 H23 118.6 . . ?
C23 C24 C25 115.2(10) . . ?
C23 C24 H24 122.4 . . ?
C25 C24 H24 122.4 . . ?
N20 C25 O2 120.4(10) . . ?
N20 C25 C24 124.0(10) . . ?
O2 C25 C24 115.6(10) . . ?
O2 C26 H26A 109.5 . . ?
O2 C26 H26B 109.5 . . ?
H26A C26 H26B 109.5 . . ?
O2 C26 H26C 109.5 . . ?
H26A C26 H26C 109.5 . . ?
H26B C26 H26C 109.5 . . ?
N22 C27 N21 127.1(8) . . ?
N22 C27 H27 116.4 . . ?
N21 C27 H27 116.4 . . ?
N21 C28 C29 121.8(10) . . ?
N21 C28 H28 119.1 . . ?
C29 C28 H28 119.1 . . ?
C30 C29 C28 116.0(9) . . ?
C30 C29 H29 122.0 . . ?
C28 C29 H29 122.0 . . ?
N22 C30 O3 118.9(11) . . ?
N22 C30 C29 124.2(11) . . ?
O3 C30 C29 116.9(9) . . ?
O3 C31 H31A 109.5 . . ?
O3 C31 H31B 109.5 . . ?
H31A C31 H31B 109.5 . . ?
O3 C31 H31C 109.5 . . ?
H31A C31 H31C 109.5 . . ?
H31B C31 H31C 109.5 . . ?
N23 C32 N24 125.8(9) . . ?
N23 C32 H32 117.1 . . ?
N24 C32 H32 117.1 . . ?
N23 C33 C34 122.9(10) . . ?
N23 C33 H33 118.6 . . ?
C34 C33 H33 118.6 . . ?
C33 C34 C35 115.7(10) . . ?
C33 C34 H34 122.1 . . ?
C35 C34 H34 122.1 . . ?
N24 C35 O4 121.2(11) . . ?
N24 C35 C34 123.4(11) . . ?
O4 C35 C34 115.4(11) . . ?
O4 C36 H36A 109.5 . . ?
O4 C36 H36B 109.5 . . ?
H36A C36 H36B 109.5 . . ?
O4 C36 H36C 109.5 . . ?
H36A C36 H36C 109.5 . . ?
H36B C36 H36C 109.5 . . ?
N25 C37 N26 127.9(11) . . ?
N25 C37 H37 116.1 . . ?
N26 C37 H37 116.1 . . ?
C39 C38 N25 121.7(10) . . ?
C39 C38 H38 119.2 . . ?
N25 C38 H38 119.2 . . ?
C38 C39 C40 118.3(10) . . ?
C38 C39 H39 120.8 . . ?
C40 C39 H39 120.8 . . ?
O5 C40 N26 119.4(10) . . ?
O5 C40 C39 118.9(10) . . ?
N26 C40 C39 121.7(10) . . ?
O5 C41 H41A 109.5 . . ?
O5 C41 H41B 109.5 . . ?
H41A C41 H41B 109.5 . . ?
O5 C41 H41C 109.5 . . ?
H41A C41 H41C 109.5 . . ?
H41B C41 H41C 109.5 . . ?
N27 C42 N28 127.4(10) . . ?
N27 C42 H42 116.3 . . ?
N28 C42 H42 116.3 . . ?
C44 C43 N27 121.8(10) . . ?
C44 C43 H43 119.1 . . ?
N27 C43 H43 119.1 . . ?
C43 C44 C45 116.7(10) . . ?
C43 C44 H44 121.7 . . ?
C45 C44 H44 121.7 . . ?
N28 C45 O6 121.3(9) . . ?
N28 C45 C44 122.4(10) . . ?
O6 C45 C44 116.3(9) . . ?
O6 C46 H46A 109.5 . . ?
O6 C46 H46B 109.5 . . ?
H46A C46 H46B 109.5 . . ?
O6 C46 H46C 109.5 . . ?
H46A C46 H46C 109.5 . . ?
H46B C46 H46C 109.5 . . ?
N30 C47 N29 127.5(9) . . ?
N30 C47 H47 116.2 . . ?
N29 C47 H47 116.2 . . ?
N29 C48 C49 121.6(9) . . ?
N29 C48 H48 119.2 . . ?
C49 C48 H48 119.2 . . ?
C48 C49 C50 117.5(9) . . ?
C48 C49 H49 121.2 . . ?
C50 C49 H49 121.2 . . ?
O7 C50 N30 122.4(9) . . ?
O7 C50 C49 116.6(9) . . ?
N30 C50 C49 120.9(10) . . ?
O7 C51 H51A 109.5 . . ?
O7 C51 H51B 109.5 . . ?
H51A C51 H51B 109.5 . . ?
O7 C51 H51C 109.5 . . ?
H51A C51 H51C 109.5 . . ?
H51B C51 H51C 109.5 . . ?
N31 C52 N32 126.8(10) . . ?
N31 C52 H52 116.6 . . ?
N32 C52 H52 116.6 . . ?
C54 C53 N31 125.3(11) . . ?
C54 C53 H53 117.4 . . ?
N31 C53 H53 117.4 . . ?
C53 C54 C55 115.6(12) . . ?
C53 C54 H54 122.2 . . ?
C55 C54 H54 122.2 . . ?
N32 C55 O8 119.7(12) . . ?
N32 C55 C54 123.0(12) . . ?
O8 C55 C54 117.2(12) . . ?
O8 C56 H56A 109.5 . . ?
O8 C56 H56B 109.5 . . ?
H56A C56 H56B 109.5 . . ?
O8 C56 H56C 109.5 . . ?
H56A C56 H56C 109.5 . . ?
H56B C56 H56C 109.5 . . ?
N33 C57 N34 126.4(12) . . ?
N33 C57 H57 116.8 . . ?
N34 C57 H57 116.8 . . ?
N33 C58 C59 123.8(13) . . ?
N33 C58 H58 118.1 . . ?
C59 C58 H58 118.1 . . ?
C58 C59 C60 115.7(13) . . ?
C58 C59 H59 122.2 . . ?
C60 C59 H59 122.2 . . ?
N34 C60 O9 119.6(13) . . ?
N34 C60 C59 122.0(13) . . ?
O9 C60 C59 118.4(13) . . ?
O9 C61 H61A 109.5 . . ?
O9 C61 H61B 109.5 . . ?
H61A C61 H61B 109.5 . . ?
O9 C61 H61C 109.5 . . ?
H61A C61 H61C 109.5 . . ?
H61B C61 H61C 109.5 . . ?
N5 Fe1 N1 90.1(3) . . ?
N5 Fe1 N3 91.4(3) . . ?
N1 Fe1 N3 176.2(3) . . ?
N5 Fe1 N8 177.3(3) . 4_666 ?
N1 Fe1 N8 90.7(3) . 4_666 ?
N3 Fe1 N8 87.9(3) . 4_666 ?
N5 Fe1 N19 90.5(3) . . ?
N1 Fe1 N19 87.0(3) . . ?
N3 Fe1 N19 89.4(3) . . ?
N8 Fe1 N19 92.0(3) 4_666 . ?
N5 Fe1 N17 89.1(3) . . ?
N1 Fe1 N17 94.4(3) . . ?
N3 Fe1 N17 89.1(3) . . ?
N8 Fe1 N17 88.3(3) 4_666 . ?
N19 Fe1 N17 178.5(3) . . ?
N6 Fe2 N4 90.2(3) 3_666 . ?
N6 Fe2 N7 88.0(3) 3_666 . ?
N4 Fe2 N7 178.1(3) . . ?
N6 Fe2 N2 179.0(3) 3_666 2_746 ?
N4 Fe2 N2 88.8(3) . 2_746 ?
N7 Fe2 N2 93.0(3) . 2_746 ?
N6 Fe2 N21 90.6(3) 3_666 . ?
N4 Fe2 N21 90.0(3) . . ?
N7 Fe2 N21 90.7(3) . . ?
N2 Fe2 N21 89.4(3) 2_746 . ?
N6 Fe2 N23 90.4(3) 3_666 . ?
N4 Fe2 N23 91.0(3) . . ?
N7 Fe2 N23 88.3(3) . . ?
N2 Fe2 N23 89.6(3) 2_746 . ?
N21 Fe2 N23 178.5(3) . . ?
N16 Fe3 N13 90.6(3) . 1_655 ?
N16 Fe3 N10 91.0(3) . . ?
N13 Fe3 N10 178.2(3) 1_655 . ?
N16 Fe3 N12 178.9(3) . 1_655 ?
N13 Fe3 N12 90.0(3) 1_655 1_655 ?
N10 Fe3 N12 88.4(3) . 1_655 ?
N16 Fe3 N27 90.7(3) . . ?
N13 Fe3 N27 92.0(3) 1_655 . ?
N10 Fe3 N27 88.8(3) . . ?
N12 Fe3 N27 90.3(3) 1_655 . ?
N16 Fe3 N25 89.3(3) . . ?
N13 Fe3 N25 87.5(3) 1_655 . ?
N10 Fe3 N25 91.8(3) . . ?
N12 Fe3 N25 89.7(3) 1_655 . ?
N27 Fe3 N25 179.4(3) . . ?
N14 Fe4 N14 180.0 . 3_666 ?
N14 Fe4 N15 88.4(3) . 3_666 ?
N14 Fe4 N15 91.6(3) 3_666 3_666 ?
N14 Fe4 N15 91.6(3) . . ?
N14 Fe4 N15 88.4(3) 3_666 . ?
N15 Fe4 N15 180.0 3_666 . ?
N14 Fe4 N29 90.5(3) . 3_666 ?
N14 Fe4 N29 89.5(3) 3_666 3_666 ?
N15 Fe4 N29 91.0(3) 3_666 3_666 ?
N15 Fe4 N29 89.0(3) . 3_666 ?
N14 Fe4 N29 89.5(3) . . ?
N14 Fe4 N29 90.5(3) 3_666 . ?
N15 Fe4 N29 89.0(3) 3_666 . ?
N15 Fe4 N29 91.0(3) . . ?
N29 Fe4 N29 180.0 3_666 . ?
N9 Fe5 N9 180.0 . 3_656 ?
N9 Fe5 N11 90.9(3) . . ?
N9 Fe5 N11 89.1(3) 3_656 . ?
N9 Fe5 N11 89.1(3) . 3_656 ?
N9 Fe5 N11 90.9(3) 3_656 3_656 ?
N11 Fe5 N11 180.0(3) . 3_656 ?
N9 Fe5 N31 89.7(3) . . ?
N9 Fe5 N31 90.3(3) 3_656 . ?
N11 Fe5 N31 90.0(3) . . ?
N11 Fe5 N31 90.0(3) 3_656 . ?
N9 Fe5 N31 90.3(3) . 3_656 ?
N9 Fe5 N31 89.7(3) 3_656 3_656 ?
N11 Fe5 N31 90.0(3) . 3_656 ?
N11 Fe5 N31 90.0(3) 3_656 3_656 ?
N31 Fe5 N31 180.0 . 3_656 ?
C1 N1 Fe1 166.3(10) . . ?
C2 N2 Fe2 171.8(8) . 2_756 ?
C3 N3 Fe1 176.2(8) . . ?
C4 N4 Fe2 179.6(9) . . ?
C5 N5 Fe1 175.3(9) . . ?
C6 N6 Fe2 175.8(8) . 3_666 ?
C7 N7 Fe2 174.0(8) . . ?
C8 N8 Fe1 174.4(9) . 4_465 ?
C9 N9 Fe5 174.6(8) . . ?
C10 N10 Fe3 175.8(8) . . ?
C11 N11 Fe5 166.8(10) . . ?
C12 N12 Fe3 177.4(9) . 1_455 ?
C13 N13 Fe3 166.8(9) . 1_455 ?
C14 N14 Fe4 177.1(8) . . ?
C15 N15 Fe4 176.3(8) . . ?
C16 N16 Fe3 173.4(9) . . ?
C17 N17 C18 115.7(9) . . ?
C17 N17 Fe1 122.7(7) . . ?
C18 N17 Fe1 121.5(7) . . ?
C20 N18 C17 114.6(9) . . ?
C22 N19 C23 114.2(9) . . ?
C22 N19 Fe1 122.7(7) . . ?
C23 N19 Fe1 123.1(7) . . ?
C22 N20 C25 114.8(10) . . ?
C27 N21 C28 115.8(9) . . ?
C27 N21 Fe2 122.7(6) . . ?
C28 N21 Fe2 121.4(7) . . ?
C30 N22 C27 115.0(10) . . ?
C32 N23 C33 115.4(9) . . ?
C32 N23 Fe2 121.1(7) . . ?
C33 N23 Fe2 123.4(7) . . ?
C35 N24 C32 116.7(9) . . ?
C37 N25 C38 115.5(10) . . ?
C37 N25 Fe3 120.6(7) . . ?
C38 N25 Fe3 123.9(7) . . ?
C40 N26 C37 115.0(10) . . ?
C42 N27 C43 115.9(10) . . ?
C42 N27 Fe3 124.1(7) . . ?
C43 N27 Fe3 119.8(7) . . ?
C45 N28 C42 115.7(9) . . ?
C47 N29 C48 115.0(9) . . ?
C47 N29 Fe4 124.6(6) . . ?
C48 N29 Fe4 120.4(7) . . ?
C47 N30 C50 117.4(9) . . ?
C52 N31 C53 113.8(10) . . ?
C52 N31 Fe5 121.7(7) . . ?
C53 N31 Fe5 124.4(7) . . ?
C55 N32 C52 115.4(10) . . ?
C57 N33 C58 116.3(12) . . ?
C60 N34 C57 115.8(11) . . ?
C20 O1 C21 119.1(8) . . ?
C25 O2 C26 116.1(9) . . ?
C30 O3 C31 117.6(9) . . ?
C35 O4 C36 115.7(10) . . ?
C40 O5 C41 119.4(9) . . ?
C45 O6 C46 117.2(8) . . ?
C50 O7 C51 117.0(8) . . ?
C55 O8 C56 115.6(12) . . ?
C60 O9 C61 117.9(11) . . ?

loop_
_geom_bond_atom_site_label_1
_geom_bond_atom_site_label_2
_geom_bond_distance
_geom_bond_site_symmetry_2
_geom_bond_publ_flag
Ag1 C2 2.048(9) . ?
Ag1 C1 2.055(9) . ?
Ag1 Ag5 3.1604(14) 2_756 ?
Ag2 C4 2.053(10) . ?
Ag2 C3 2.070(9) . ?
Ag2 Ag8 3.1180(14) . ?
Ag3 C6 2.090(10) . ?
Ag3 C5 2.101(9) . ?
Ag3 Ag7 2.9992(14) 3_666 ?
Ag4 C7 2.060(9) . ?
Ag4 C8 2.080(9) . ?
Ag4 Ag6 3.0553(13) . ?
Ag5 C10 2.040(9) . ?
Ag5 C9 2.059(9) . ?
Ag6 C12 2.072(10) . ?
Ag6 C11 2.100(9) . ?
Ag7 C13 2.069(9) . ?
Ag7 C14 2.071(9) . ?
Ag8 C16 2.057(9) . ?
Ag8 C15 2.069(9) . ?
C1 N1 1.143(11) . ?
C2 N2 1.152(11) . ?
C3 N3 1.145(11) . ?
C4 N4 1.153(11) . ?
C5 N5 1.123(11) . ?
C6 N6 1.137(11) . ?
C7 N7 1.147(11) . ?
C8 N8 1.116(11) . ?
C9 N9 1.141(11) . ?
C10 N10 1.144(11) . ?
C11 N11 1.122(11) . ?
C12 N12 1.158(11) . ?
C13 N13 1.129(11) . ?
C14 N14 1.147(11) . ?
C15 N15 1.143(11) . ?
C16 N16 1.152(10) . ?
C17 N17 1.314(13) . ?
C17 N18 1.344(14) . ?
C17 H17 0.9500 . ?
C18 N17 1.338(12) . ?
C18 C19 1.391(15) . ?
C18 H18 0.9500 . ?
C19 C20 1.374(15) . ?
C19 H19 0.9500 . ?
C20 N18 1.344(13) . ?
C20 O1 1.348(13) . ?
C21 O1 1.445(12) . ?
C21 H21A 0.9800 . ?
C21 H21B 0.9800 . ?
C21 H21C 0.9800 . ?
C22 N20 1.304(14) . ?
C22 N19 1.317(13) . ?
C22 H22 0.9500 . ?
C23 N19 1.345(12) . ?
C23 C24 1.368(16) . ?
C23 H23 0.9500 . ?
C24 C25 1.380(14) . ?
C24 H24 0.9500 . ?
C25 N20 1.307(13) . ?
C25 O2 1.362(14) . ?
C26 O2 1.420(12) . ?
C26 H26A 0.9800 . ?
C26 H26B 0.9800 . ?
C26 H26C 0.9800 . ?
C27 N22 1.336(13) . ?
C27 N21 1.338(13) . ?
C27 H27 0.9500 . ?
C28 N21 1.350(11) . ?
C28 C29 1.393(14) . ?
C28 H28 0.9500 . ?
C29 C30 1.373(15) . ?
C29 H29 0.9500 . ?
C30 N22 1.331(12) . ?
C30 O3 1.345(13) . ?
C31 O3 1.445(14) . ?
C31 H31A 0.9800 . ?
C31 H31B 0.9800 . ?
C31 H31C 0.9800 . ?
C32 N23 1.326(11) . ?
C32 N24 1.355(13) . ?
C32 H32 0.9500 . ?
C33 N23 1.357(12) . ?
C33 C34 1.372(17) . ?
C33 H33 0.9500 . ?
C34 C35 1.393(15) . ?
C34 H34 0.9500 . ?
C35 N24 1.296(14) . ?
C35 O4 1.339(14) . ?
C36 O4 1.455(14) . ?
C36 H36A 0.9800 . ?
C36 H36B 0.9800 . ?
C36 H36C 0.9800 . ?
C37 N25 1.325(14) . ?
C37 N26 1.358(15) . ?
C37 H37 0.9500 . ?
C38 C39 1.364(16) . ?
C38 N25 1.364(12) . ?
C38 H38 0.9500 . ?
C39 C40 1.398(15) . ?
C39 H39 0.9500 . ?
C40 O5 1.319(13) . ?
C40 N26 1.342(13) . ?
C41 O5 1.462(13) . ?
C41 H41A 0.9800 . ?
C41 H41B 0.9800 . ?
C41 H41C 0.9800 . ?
C42 N27 1.305(13) . ?
C42 N28 1.339(15) . ?
C42 H42 0.9500 . ?
C43 C44 1.358(16) . ?
C43 N27 1.371(12) . ?
C43 H43 0.9500 . ?
C44 C45 1.401(14) . ?
C44 H44 0.9500 . ?
C45 N28 1.326(13) . ?
C45 O6 1.352(13) . ?
C46 O6 1.449(12) . ?
C46 H46A 0.9800 . ?
C46 H46B 0.9800 . ?
C46 H46C 0.9800 . ?
C47 N30 1.299(13) . ?
C47 N29 1.354(12) . ?
C47 H47 0.9500 . ?
C48 N29 1.366(10) . ?
C48 C49 1.371(14) . ?
C48 H48 0.9500 . ?
C49 C50 1.411(13) . ?
C49 H49 0.9500 . ?
C50 O7 1.322(14) . ?
C50 N30 1.332(12) . ?
C51 O7 1.469(13) . ?
C51 H51A 0.9800 . ?
C51 H51B 0.9800 . ?
C51 H51C 0.9800 . ?
C52 N31 1.331(12) . ?
C52 N32 1.343(14) . ?
C52 H52 0.9500 . ?
C53 C54 1.331(18) . ?
C53 N31 1.341(14) . ?
C53 H53 0.9500 . ?
C54 C55 1.384(17) . ?
C54 H54 0.9500 . ?
C55 N32 1.319(15) . ?
C55 O8 1.337(15) . ?
C56 O8 1.380(16) . ?
C56 H56A 0.9800 . ?
C56 H56B 0.9800 . ?
C56 H56C 0.9800 . ?
C57 N33 1.320(14) . ?
C57 N34 1.380(15) . ?
C57 H57 0.9500 . ?
C58 N33 1.324(19) . ?
C58 C59 1.372(19) . ?
C58 H58 0.9500 . ?
C59 C60 1.433(17) . ?
C59 H59 0.9500 . ?
C60 N34 1.313(17) . ?
C60 O9 1.348(15) . ?
C61 O9 1.494(16) . ?
C61 H61A 0.9800 . ?
C61 H61B 0.9800 . ?
C61 H61C 0.9800 . ?
Fe1 N5 2.137(7) . ?
Fe1 N1 2.138(8) . ?
Fe1 N3 2.152(8) . ?
Fe1 N8 2.156(7) 4_666 ?
Fe1 N19 2.197(9) . ?
Fe1 N17 2.229(8) . ?
Fe2 N6 1.936(8) 3_666 ?
Fe2 N4 1.946(8) . ?
Fe2 N7 1.954(8) . ?
Fe2 N2 1.954(8) 2_746 ?
Fe2 N21 2.012(9) . ?
Fe2 N23 2.018(8) . ?
Fe3 N16 2.155(7) . ?
Fe3 N13 2.164(8) 1_655 ?
Fe3 N10 2.164(8) . ?
Fe3 N12 2.170(8) 1_655 ?
Fe3 N27 2.217(9) . ?
Fe3 N25 2.220(9) . ?
Fe4 N14 1.937(7) . ?
Fe4 N14 1.937(7) 3_666 ?
Fe4 N15 1.949(7) 3_666 ?
Fe4 N15 1.949(7) . ?
Fe4 N29 2.022(9) 3_666 ?
Fe4 N29 2.022(9) . ?
Fe5 N9 2.113(7) . ?
Fe5 N9 2.113(7) 3_656 ?
Fe5 N11 2.122(7) . ?
Fe5 N11 2.122(7) 3_656 ?
Fe5 N31 2.177(10) . ?
Fe5 N31 2.178(10) 3_656 ?
